data_1505143
loop_
_publ_author_name
'Furukawa, Daisuke'
'Matsumoto, Akikazu'

_publ_section_title
;
 Reaction Mechanism Based on X-ray Crystal Structure Analysis during the
 Solid-State Polymerization of Muconic Esters
;
_journal_issue 17
_journal_name_full Macromolecules
_journal_page_first 6048
_journal_paper_doi 10.1021/ma070802f
_journal_volume 40
_journal_year 2007
_chemical_formula_moiety 'C24 H26 O6 '
_chemical_formula_sum 'C24 H26 O6'
_chemical_formula_weight 410.45
_chemical_name_systematic
; 
 ? 
;
_space_group_IT_number 15
_symmetry_cell_setting monoclinic
_symmetry_space_group_name_Hall '-C 2yc'
_symmetry_space_group_name_H-M 'C 1 2/c 1'
_atom_sites_solution_hydrogens geom
_atom_sites_solution_primary direct
_atom_sites_solution_secondary difmap
_audit_creation_method SHELXL-97
_cell_angle_alpha 90.00
_cell_angle_beta 90.464(6)
_cell_angle_gamma 90.00
_cell_formula_units_Z 4
_cell_length_a 39.539(6)
_cell_length_b 5.7087(10)
_cell_length_c 9.6807(17)
_cell_measurement_reflns_used 9459
_cell_measurement_temperature 203(2)
_cell_measurement_theta_max 27.3
_cell_measurement_theta_min 2.9
_cell_volume 2185.0(6)
_computing_cell_refinement PROCESS-AUTO
_computing_data_collection PROCESS-AUTO
_computing_data_reduction CrystalStructure
_computing_publication_material 'CrystalStructure 3.8'
_computing_structure_refinement 'SHELXL-97 (Sheldrick, 1997)'
_computing_structure_solution SIR92
_diffrn_ambient_temperature 203(2)
_diffrn_detector_area_resol_mean 10.00
_diffrn_measured_fraction_theta_full 0.956
_diffrn_measured_fraction_theta_max 0.956
_diffrn_measurement_device_type 'Rigaku RAXIS-RAPID'
_diffrn_measurement_method \w
_diffrn_radiation_monochromator graphite
_diffrn_radiation_source 'fine-focus sealed tube'
_diffrn_radiation_type MoK\a
_diffrn_radiation_wavelength 0.71069
_diffrn_reflns_av_R_equivalents 0.0603
_diffrn_reflns_av_sigmaI/netI 0.0459
_diffrn_reflns_limit_h_max 50
_diffrn_reflns_limit_h_min -49
_diffrn_reflns_limit_k_max 7
_diffrn_reflns_limit_k_min -7
_diffrn_reflns_limit_l_max 12
_diffrn_reflns_limit_l_min -12
_diffrn_reflns_number 6588
_diffrn_reflns_theta_full 27.42
_diffrn_reflns_theta_max 27.42
_diffrn_reflns_theta_min 3.09
_exptl_absorpt_coefficient_mu 0.089
_exptl_absorpt_correction_T_max 0.9867
_exptl_absorpt_correction_T_min 0.9737
_exptl_absorpt_correction_type none
_exptl_crystal_colour colorless
_exptl_crystal_density_diffrn 1.248
_exptl_crystal_density_method 'not measured'
_exptl_crystal_description platelet
_exptl_crystal_F_000 872
_exptl_crystal_size_max 0.30
_exptl_crystal_size_mid 0.30
_exptl_crystal_size_min 0.15
_refine_diff_density_max 1.314
_refine_diff_density_min -0.262
_refine_diff_density_rms 0.105
_refine_ls_extinction_method none
_refine_ls_goodness_of_fit_ref 1.463
_refine_ls_hydrogen_treatment constr
_refine_ls_matrix_type full
_refine_ls_number_parameters 138
_refine_ls_number_reflns 2390
_refine_ls_number_restraints 0
_refine_ls_restrained_S_all 1.463
_refine_ls_R_factor_all 0.1568
_refine_ls_R_factor_gt 0.1300
_refine_ls_shift/su_max 0.000
_refine_ls_shift/su_mean 0.000
_refine_ls_structure_factor_coef Fsqd
_refine_ls_weighting_details 'calc w=1/[\s^2^(Fo^2^)+(0.2000P)^2^+0.0000P] where P=(Fo^2^+2Fc^2^)/3'
_refine_ls_weighting_scheme calc
_refine_ls_wR_factor_gt 0.3518
_refine_ls_wR_factor_ref 0.3814
_reflns_number_gt 1682
_reflns_number_total 2390
_reflns_threshold_expression >2sigma(I)
_cod_data_source_file ma070802fsi20070626_070108.cif
_cod_data_source_block EE-EtO
_cod_database_code 1505143

loop_
_symmetry_equiv_pos_as_xyz
'x, y, z'
'-x, y, -z+1/2'
'x+1/2, y+1/2, z'
'-x+1/2, y+1/2, -z+1/2'
'-x, -y, -z'
'x, -y, z-1/2'
'-x+1/2, -y+1/2, -z'
'x+1/2, -y+1/2, z-1/2'

loop_
_atom_site_label
_atom_site_type_symbol
_atom_site_fract_x
_atom_site_fract_y
_atom_site_fract_z
_atom_site_U_iso_or_equiv
_atom_site_adp_type
_atom_site_occupancy
_atom_site_symmetry_multiplicity
_atom_site_calc_flag
_atom_site_refinement_flags
O1 O 0.96145(8) 0.0006(4) 0.3385(3) 0.0662(9) Uani 1 1 d .
O2 O 0.93021(7) 0.2527(4) 0.2133(3) 0.0510(8) Uani 1 1 d .
O3 O 0.80590(7) 0.3051(5) -0.2022(3) 0.0601(9) Uani 1 1 d .
C1 C 0.99229(9) 0.3989(6) 0.4687(4) 0.0476(9) Uani 1 1 d .
H1 H 0.9987 0.2502 0.5014 0.057 Uiso 1 1 calc R
C2 C 0.96942(8) 0.4100(6) 0.3668(4) 0.0481(9) Uani 1 1 d .
H2 H 0.9628 0.5572 0.3325 0.058 Uiso 1 1 calc R
C3 C 0.95448(9) 0.1994(6) 0.3077(4) 0.0495(9) Uani 1 1 d .
C4 C 0.91457(10) 0.0512(7) 0.1490(4) 0.0584(10) Uani 1 1 d .
H3 H 0.9059 -0.0553 0.2198 0.070 Uiso 1 1 calc R
H4 H 0.9312 -0.0336 0.0936 0.070 Uiso 1 1 calc R
C5 C 0.88606(9) 0.1348(6) 0.0584(4) 0.0484(9) Uani 1 1 d .
C6 C 0.88799(9) 0.3379(7) -0.0215(4) 0.0540(10) Uani 1 1 d .
H5 H 0.9074 0.4327 -0.0153 0.065 Uiso 1 1 calc R
C7 C 0.86179(8) 0.4026(7) -0.1099(4) 0.0517(9) Uani 1 1 d .
H6 H 0.8634 0.5399 -0.1631 0.062 Uiso 1 1 calc R
C8 C 0.83328(9) 0.2633(7) -0.1191(4) 0.0491(9) Uani 1 1 d .
C9 C 0.83108(10) 0.0592(8) -0.0388(4) 0.0605(11) Uani 1 1 d .
H7 H 0.8118 -0.0371 -0.0454 0.073 Uiso 1 1 calc R
C10 C 0.85699(10) 0.0011(6) 0.0488(4) 0.0537(10) Uani 1 1 d .
H8 H 0.8550 -0.1334 0.1041 0.064 Uiso 1 1 calc R
C11 C 0.80529(10) 0.5135(8) -0.2821(4) 0.0574(11) Uani 1 1 d .
H9 H 0.8249 0.5196 -0.3433 0.069 Uiso 1 1 calc R
H10 H 0.8058 0.6514 -0.2219 0.069 Uiso 1 1 calc R
C12 C 0.77282(11) 0.5073(10) -0.3656(5) 0.0735(13) Uani 1 1 d .
H11 H 0.7723 0.3666 -0.4218 0.088 Uiso 1 1 calc R
H12 H 0.7717 0.6440 -0.4250 0.088 Uiso 1 1 calc R
H13 H 0.7537 0.5073 -0.3037 0.088 Uiso 1 1 calc R

loop_
_atom_site_aniso_label
_atom_site_aniso_U_11
_atom_site_aniso_U_22
_atom_site_aniso_U_33
_atom_site_aniso_U_23
_atom_site_aniso_U_13
_atom_site_aniso_U_12
O1 0.0787(19) 0.0390(14) 0.080(2) 0.0017(13) -0.0424(15) 0.0096(12)
O2 0.0572(15) 0.0438(14) 0.0517(15) 0.0005(10) -0.0228(11) 0.0026(10)
O3 0.0512(15) 0.0717(18) 0.0571(16) 0.0051(14) -0.0190(12) -0.0039(12)
C1 0.0479(18) 0.0453(18) 0.0496(19) 0.0014(15) -0.0088(14) 0.0023(14)
C2 0.0459(18) 0.0418(18) 0.056(2) -0.0007(15) -0.0120(15) 0.0047(14)
C3 0.0512(19) 0.0504(19) 0.0467(19) -0.0013(15) -0.0155(15) 0.0046(15)
C4 0.062(2) 0.053(2) 0.060(2) -0.0038(18) -0.0258(18) 0.0032(17)
C5 0.054(2) 0.0437(18) 0.0469(19) -0.0034(14) -0.0152(15) -0.0011(14)
C6 0.0413(18) 0.053(2) 0.067(2) 0.0090(17) -0.0134(16) -0.0052(15)
C7 0.053(2) 0.052(2) 0.050(2) 0.0100(16) -0.0108(15) -0.0064(16)
C8 0.0469(19) 0.058(2) 0.0418(18) -0.0032(15) -0.0088(14) 0.0008(15)
C9 0.056(2) 0.062(2) 0.063(2) 0.0028(19) -0.0166(18) -0.0147(18)
C10 0.069(2) 0.0393(18) 0.052(2) 0.0050(14) -0.0183(17) -0.0108(15)
C11 0.052(2) 0.071(3) 0.049(2) 0.0044(17) -0.0080(16) 0.0126(17)
C12 0.057(2) 0.093(3) 0.070(3) 0.004(2) -0.021(2) 0.018(2)

loop_
_atom_type_symbol
_atom_type_description
_atom_type_scat_dispersion_real
_atom_type_scat_dispersion_imag
_atom_type_scat_source
C C 0.0033 0.0016 'International Tables Vol C Tables 4.2.6.8 and 6.1.1.4'
H H 0.0000 0.0000 'International Tables Vol C Tables 4.2.6.8 and 6.1.1.4'
O O 0.0106 0.0060 'International Tables Vol C Tables 4.2.6.8 and 6.1.1.4'

loop_
_geom_angle_atom_site_label_1
_geom_angle_atom_site_label_2
_geom_angle_atom_site_label_3
_geom_angle
_geom_angle_site_symmetry_1
_geom_angle_site_symmetry_3
C3 O2 C4 114.2(3) . .
C8 O3 C11 118.5(3) . .
C2 C1 C1 123.8(4) . 5_766
C2 C1 H1 118.1 . .
C1 C1 H1 118.1 5_766 .
C1 C2 C3 121.5(3) . .
C1 C2 H2 119.3 . .
C3 C2 H2 119.3 . .
O1 C3 O2 122.6(3) . .
O1 C3 C2 126.1(3) . .
O2 C3 C2 111.3(3) . .
O2 C4 C5 108.4(3) . .
O2 C4 H3 110.0 . .
C5 C4 H3 110.0 . .
O2 C4 H4 110.0 . .
C5 C4 H4 110.0 . .
H3 C4 H4 108.4 . .
C10 C5 C6 118.1(3) . .
C10 C5 C4 119.0(3) . .
C6 C5 C4 122.9(3) . .
C7 C6 C5 121.2(3) . .
C7 C6 H5 119.4 . .
C5 C6 H5 119.4 . .
C8 C7 C6 119.4(3) . .
C8 C7 H6 120.3 . .
C6 C7 H6 120.3 . .
O3 C8 C7 125.5(3) . .
O3 C8 C9 114.8(3) . .
C7 C8 C9 119.8(3) . .
C10 C9 C8 119.7(3) . .
C10 C9 H7 120.1 . .
C8 C9 H7 120.1 . .
C9 C10 C5 121.8(3) . .
C9 C10 H8 119.1 . .
C5 C10 H8 119.1 . .
O3 C11 C12 106.4(4) . .
O3 C11 H9 110.4 . .
C12 C11 H9 110.4 . .
O3 C11 H10 110.4 . .
C12 C11 H10 110.4 . .
H9 C11 H10 108.6 . .
C11 C12 H11 109.5 . .
C11 C12 H12 109.5 . .
H11 C12 H12 109.5 . .
C11 C12 H13 109.5 . .
H11 C12 H13 109.5 . .
H12 C12 H13 109.5 . .

loop_
_geom_bond_atom_site_label_1
_geom_bond_atom_site_label_2
_geom_bond_distance
_geom_bond_site_symmetry_2
O1 C3 1.205(4) .
O2 C3 1.354(4) .
O2 C4 1.445(4) .
O3 C8 1.365(4) .
O3 C11 1.419(5) .
C1 C2 1.334(5) .
C1 C1 1.438(7) 5_766
C1 H1 0.9400 .
C2 C3 1.455(5) .
C2 H2 0.9400 .
C4 C5 1.500(5) .
C4 H3 0.9800 .
C4 H4 0.9800 .
C5 C10 1.382(5) .
C5 C6 1.396(5) .
C6 C7 1.389(5) .
C6 H5 0.9400 .
C7 C8 1.382(5) .
C7 H6 0.9400 .
C8 C9 1.403(5) .
C9 C10 1.366(5) .
C9 H7 0.9400 .
C10 H8 0.9400 .
C11 C12 1.512(5) .
C11 H9 0.9800 .
C11 H10 0.9800 .
C12 H11 0.9700 .
C12 H12 0.9700 .
C12 H13 0.9700 .

loop_
_geom_torsion_atom_site_label_1
_geom_torsion_atom_site_label_2
_geom_torsion_atom_site_label_3
_geom_torsion_atom_site_label_4
_geom_torsion
_geom_torsion_site_symmetry_1
C1 C1 C2 C3 -179.7(4) 5_766
C4 O2 C3 O1 -2.5(6) .
C4 O2 C3 C2 179.2(3) .
C1 C2 C3 O1 -2.7(7) .
C1 C2 C3 O2 175.5(3) .
C3 O2 C4 C5 174.3(3) .
O2 C4 C5 C10 -143.6(4) .
O2 C4 C5 C6 39.0(5) .
C10 C5 C6 C7 -1.1(6) .
C4 C5 C6 C7 176.3(3) .
C5 C6 C7 C8 0.0(6) .
C11 O3 C8 C7 -3.2(6) .
C11 O3 C8 C9 177.1(3) .
C6 C7 C8 O3 -179.5(4) .
C6 C7 C8 C9 0.2(6) .
O3 C8 C9 C10 -179.6(4) .
C7 C8 C9 C10 0.7(6) .
C8 C9 C10 C5 -1.8(7) .
C6 C5 C10 C9 2.0(6) .
C4 C5 C10 C9 -175.5(4) .
C8 O3 C11 C12 178.3(3) .
